data_1557189
loop_
_publ_author_name
'Malla, Javid Ahmad'
'Umesh, Rintu M.'
'Vijay, Amal'
'Mukherjee, Arnab'
'Lahiri, Mayurika'
'Talukdar, Pinaki'

_publ_section_title
;
 Apoptosis-inducing activity of a fluorescent barrel-rosette M+/Cl&#x2212;
 channel
;
_journal_issue 9
_journal_name_full 'Chemical Science'
_journal_page_first 2420
_journal_page_last 2428
_journal_paper_doi 10.1039/C9SC06520B
_journal_volume 11
_journal_year 2020
_chemical_formula_sum 'C22 H12 F6 N2 O3'
_chemical_formula_weight 466.34
_space_group_crystal_system monoclinic
_space_group_IT_number 14
_space_group_name_Hall '-P 2yn'
_space_group_name_H-M_alt 'P 1 21/n 1'
_atom_sites_solution_hydrogens geom
_audit_block_doi 10.5517/ccdc.csd.cc21xp4t
_audit_creation_method SHELXL-2018/1
_audit_update_record
;
2019-12-20 deposited with the CCDC.	2020-01-16 downloaded from the CCDC.
;
_cell_angle_alpha 90
_cell_angle_beta 108.515(8)
_cell_angle_gamma 90
_cell_formula_units_Z 4
_cell_length_a 10.7749(11)
_cell_length_b 15.2475(15)
_cell_length_c 12.3140(13)
_cell_measurement_reflns_used 1861
_cell_measurement_temperature 100(2)
_cell_measurement_theta_max 59.85
_cell_measurement_theta_min 4.76
_cell_volume 1918.4(4)
_computing_cell_refinement 'Bruker SAINT'
_computing_data_collection 'Bruker APEX3'
_computing_data_reduction 'Bruker SAINT'
_computing_molecular_graphics 'Bruker SHELXTL'
_computing_publication_material 'Bruker SHELXTL'
_computing_structure_refinement 'SHELXL-2018/1 (Sheldrick, 2018)'
_computing_structure_solution 'SHELXT 2014/4 (Sheldrick,2014)'
_diffrn_ambient_temperature 100(2)
_diffrn_measured_fraction_theta_full 0.994
_diffrn_measured_fraction_theta_max 0.986
_diffrn_measurement_device_type microfocus
_diffrn_measurement_method '\f and \w scans'
_diffrn_radiation_type CuK\a
_diffrn_radiation_wavelength 1.54178
_diffrn_reflns_av_R_equivalents 0.3009
_diffrn_reflns_av_unetI/netI 0.1799
_diffrn_reflns_Laue_measured_fraction_full 0.994
_diffrn_reflns_Laue_measured_fraction_max 0.986
_diffrn_reflns_limit_h_max 11
_diffrn_reflns_limit_h_min -12
_diffrn_reflns_limit_k_max 18
_diffrn_reflns_limit_k_min -18
_diffrn_reflns_limit_l_max 14
_diffrn_reflns_limit_l_min -14
_diffrn_reflns_number 23513
_diffrn_reflns_point_group_measured_fraction_full 0.994
_diffrn_reflns_point_group_measured_fraction_max 0.986
_diffrn_reflns_theta_full 67.679
_diffrn_reflns_theta_max 68.424
_diffrn_reflns_theta_min 4.761
_diffrn_source 'Micro-focus X-ray source'
_diffrn_standards_decay_% 0.0(1)
_diffrn_standards_interval_count 90
_diffrn_standards_number 1
_exptl_absorpt_coefficient_mu 1.299
_exptl_absorpt_correction_T_max 0.878
_exptl_absorpt_correction_T_min 0.829
_exptl_absorpt_correction_type multi-scan
_exptl_absorpt_process_details SADABS,2008
_exptl_crystal_colour Colorless
_exptl_crystal_density_diffrn 1.615
_exptl_crystal_description 'Rod shaped'
_exptl_crystal_F_000 944
_exptl_crystal_size_max 0.15
_exptl_crystal_size_mid 0.12
_exptl_crystal_size_min 0.10
_refine_diff_density_max 0.356
_refine_diff_density_min -0.417
_refine_diff_density_rms 0.081
_refine_ls_extinction_method none
_refine_ls_goodness_of_fit_ref 0.996
_refine_ls_hydrogen_treatment constr
_refine_ls_matrix_type full
_refine_ls_number_parameters 299
_refine_ls_number_reflns 3482
_refine_ls_number_restraints 0
_refine_ls_restrained_S_all 0.996
_refine_ls_R_factor_all 0.2321
_refine_ls_R_factor_gt 0.0866
_refine_ls_shift/su_max 0.000
_refine_ls_shift/su_mean 0.000
_refine_ls_structure_factor_coef Fsqd
_refine_ls_weighting_details 'w=1/[\s^2^(Fo^2^)+(0.1000P)^2^+0.4575P] where P=(Fo^2^+2Fc^2^)/3'
_refine_ls_weighting_scheme calc
_refine_ls_wR_factor_gt 0.1860
_refine_ls_wR_factor_ref 0.2590
_reflns_Friedel_coverage 0.000
_reflns_number_gt 1256
_reflns_number_total 3482
_reflns_threshold_expression 'I > 2\s(I)'
_cod_data_source_file c9sc06520b3.cif
_cod_data_source_block Compound1c
_cod_depositor_comments
;Adding full bibliography for 1557189.cif.

 Adding full bibliography for 1557189.cif.
;
_cod_original_cell_volume 1918.4(3)
_cod_original_sg_symbol_H-M 'P 21/n'
_cod_database_code 1557189
_shelx_shelxl_version_number 2018/1
_shelx_space_group_comment
;
The symmetry employed for this shelxl refinement is uniquely defined
by the following loop, which should always be used as a source of
symmetry information in preference to the above space-group names.
They are only intended as comments.
;
_shelx_estimated_absorpt_t_min 0.0549
_shelx_estimated_absorpt_t_max 0.1670
_exptl_absorpt_special_details multi-scan

loop_
_space_group_symop_operation_xyz
'x, y, z'
'-x+1/2, y+1/2, -z+1/2'
'-x, -y, -z'
'x-1/2, -y-1/2, z-1/2'

loop_
_atom_site_label
_atom_site_type_symbol
_atom_site_fract_x
_atom_site_fract_y
_atom_site_fract_z
_atom_site_U_iso_or_equiv
_atom_site_adp_type
_atom_site_occupancy
_atom_site_site_symmetry_order
_atom_site_calc_flag
_atom_site_refinement_flags_posn
_atom_site_refinement_flags_adp
F6 F 0.3006(4) 0.5809(3) 0.9242(4) 0.0585(13) Uani 1 1 d . .
F5 F 0.4573(4) 0.6690(3) 1.0032(5) 0.0668(15) Uani 1 1 d . .
F3 F 0.8408(5) 0.6868(3) -0.3280(4) 0.0663(14) Uani 1 1 d . .
F2 F 1.0079(5) 0.7636(3) -0.2433(4) 0.0673(14) Uani 1 1 d . .
F4 F 0.2925(5) 0.7138(3) 0.8657(5) 0.0714(16) Uani 1 1 d . .
O2 O 0.6839(6) 0.5993(3) 0.3998(5) 0.0552(15) Uani 1 1 d . .
H2 H 0.665757 0.618839 0.334611 0.083 Uiso 1 1 calc R U
F1 F 0.8148(5) 0.8117(3) -0.2630(5) 0.0818(17) Uani 1 1 d . .
O1 O 0.7140(5) 0.6254(3) 0.2040(5) 0.0541(15) Uani 1 1 d . .
O3 O 0.8166(5) 0.4723(3) 0.7077(5) 0.0531(15) Uani 1 1 d . .
N2 N 0.6347(6) 0.5428(4) 0.5864(6) 0.0477(17) Uani 1 1 d . .
N1 N 0.9059(6) 0.5747(4) 0.1798(5) 0.0471(16) Uani 1 1 d . .
C19 C 0.4403(7) 0.6193(5) 0.8170(7) 0.049(2) Uani 1 1 d . .
C8 C 0.8100(8) 0.5743(5) 0.2334(7) 0.047(2) Uani 1 1 d . .
C5 C 0.8958(8) 0.6199(5) 0.0759(7) 0.050(2) Uani 1 1 d . .
C15 C 0.7493(8) 0.4979(5) 0.6117(8) 0.052(2) Uani 1 1 d . .
C16 C 0.5748(7) 0.5674(5) 0.6701(7) 0.049(2) Uani 1 1 d . .
C13 C 0.7970(7) 0.4784(5) 0.5113(7) 0.048(2) Uani 1 1 d . .
C4 C 1.0085(7) 0.6197(5) 0.0443(7) 0.052(2) Uani 1 1 d . .
H4 H 1.084304 0.592860 0.090763 0.063 Uiso 1 1 calc R U
C9 C 0.8294(8) 0.5128(5) 0.3280(7) 0.051(2) Uani 1 1 d . .
C6 C 0.7839(8) 0.6601(5) 0.0066(7) 0.048(2) Uani 1 1 d . .
H6 H 0.708506 0.660328 0.027897 0.058 Uiso 1 1 calc R U
C2 C 0.8944(8) 0.6997(5) -0.1270(8) 0.053(2) Uani 1 1 d . .
C21 C 0.5887(8) 0.5194(5) 0.7698(7) 0.053(2) Uani 1 1 d . .
H21 H 0.643038 0.470446 0.786697 0.063 Uiso 1 1 calc R U
C11 C 0.9272(8) 0.3824(5) 0.4344(8) 0.054(2) Uani 1 1 d . .
H11 H 0.975195 0.330971 0.439460 0.064 Uiso 1 1 calc R U
C20 C 0.5210(8) 0.5450(5) 0.8437(7) 0.052(2) Uani 1 1 d . .
H20 H 0.529218 0.513206 0.910086 0.062 Uiso 1 1 calc R U
C17 C 0.4933(8) 0.6409(5) 0.6440(7) 0.052(2) Uani 1 1 d . .
H17 H 0.484469 0.672362 0.577258 0.063 Uiso 1 1 calc R U
C10 C 0.9068(7) 0.4381(5) 0.3409(8) 0.052(2) Uani 1 1 d . .
H10 H 0.945998 0.425027 0.285554 0.062 Uiso 1 1 calc R U
C1 C 0.8905(8) 0.7399(6) -0.2386(8) 0.056(2) Uani 1 1 d . .
C14 C 0.7665(8) 0.5307(5) 0.4119(7) 0.048(2) Uani 1 1 d . .
C18 C 0.4252(7) 0.6671(5) 0.7178(7) 0.053(2) Uani 1 1 d . .
H18 H 0.370526 0.715904 0.700702 0.064 Uiso 1 1 calc R U
C7 C 0.7833(8) 0.7007(5) -0.0956(8) 0.057(2) Uani 1 1 d . .
H7 H 0.707981 0.728088 -0.141834 0.069 Uiso 1 1 calc R U
C22 C 0.3730(8) 0.6468(6) 0.8997(8) 0.054(2) Uani 1 1 d . .
C12 C 0.8751(7) 0.4046(5) 0.5196(8) 0.054(2) Uani 1 1 d . .
H12 H 0.892679 0.369209 0.584312 0.064 Uiso 1 1 calc R U
C3 C 1.0073(8) 0.6604(5) -0.0585(8) 0.058(2) Uani 1 1 d . .
H3 H 1.082527 0.660864 -0.080185 0.069 Uiso 1 1 calc R U

loop_
_atom_site_aniso_label
_atom_site_aniso_U_11
_atom_site_aniso_U_22
_atom_site_aniso_U_33
_atom_site_aniso_U_23
_atom_site_aniso_U_13
_atom_site_aniso_U_12
F6 0.059(3) 0.056(3) 0.068(3) -0.006(2) 0.031(3) -0.007(2)
F5 0.054(3) 0.075(3) 0.075(4) -0.019(3) 0.025(3) -0.005(3)
F3 0.073(3) 0.069(3) 0.054(3) 0.001(3) 0.016(3) -0.019(3)
F2 0.063(3) 0.079(3) 0.065(4) 0.000(3) 0.027(3) -0.018(3)
F4 0.076(4) 0.068(3) 0.080(4) 0.018(3) 0.039(3) 0.031(3)
O2 0.060(4) 0.047(3) 0.063(4) 0.003(3) 0.025(3) 0.014(3)
F1 0.108(4) 0.059(3) 0.095(5) 0.030(3) 0.056(4) 0.034(3)
O1 0.057(4) 0.054(3) 0.056(4) 0.005(3) 0.023(3) 0.009(3)
O3 0.044(3) 0.059(4) 0.057(4) 0.007(3) 0.017(3) 0.001(3)
N2 0.045(4) 0.046(4) 0.056(5) -0.005(3) 0.021(3) 0.002(3)
N1 0.056(4) 0.050(4) 0.041(4) 0.000(3) 0.023(3) -0.005(3)
C19 0.042(5) 0.055(5) 0.050(5) 0.003(4) 0.014(4) -0.002(4)
C8 0.049(5) 0.042(5) 0.049(5) -0.002(4) 0.013(4) -0.002(4)
C5 0.055(5) 0.046(5) 0.048(5) -0.002(4) 0.015(4) 0.003(4)
C15 0.052(5) 0.045(5) 0.064(6) -0.003(4) 0.027(5) -0.010(4)
C16 0.040(5) 0.052(5) 0.051(6) 0.000(4) 0.008(4) -0.008(4)
C13 0.046(5) 0.040(5) 0.054(6) 0.000(4) 0.011(4) -0.003(4)
C4 0.040(5) 0.055(5) 0.061(6) 0.003(4) 0.014(4) 0.008(4)
C9 0.051(5) 0.047(5) 0.053(6) 0.005(4) 0.012(4) 0.005(4)
C6 0.048(5) 0.048(5) 0.053(6) 0.004(4) 0.021(4) -0.001(4)
C2 0.050(5) 0.043(5) 0.066(6) -0.002(4) 0.019(5) 0.002(4)
C21 0.053(5) 0.059(5) 0.044(5) 0.006(4) 0.013(4) 0.003(4)
C11 0.045(5) 0.050(5) 0.063(6) 0.001(5) 0.014(4) -0.002(4)
C20 0.062(6) 0.057(5) 0.039(5) 0.010(4) 0.019(4) 0.000(4)
C17 0.057(5) 0.050(5) 0.050(6) 0.003(4) 0.018(5) 0.006(4)
C10 0.043(5) 0.049(5) 0.063(6) -0.008(4) 0.017(4) 0.000(4)
C1 0.049(5) 0.053(5) 0.068(7) -0.007(5) 0.022(5) -0.008(4)
C14 0.050(5) 0.042(5) 0.055(6) -0.006(4) 0.019(4) -0.007(4)
C18 0.052(5) 0.046(5) 0.064(6) -0.003(4) 0.021(5) -0.002(4)
C7 0.057(6) 0.055(5) 0.062(6) -0.003(4) 0.022(5) 0.004(4)
C22 0.047(5) 0.055(5) 0.059(6) 0.000(5) 0.013(5) -0.007(4)
C12 0.054(5) 0.049(5) 0.063(6) 0.006(4) 0.025(5) -0.002(4)
C3 0.059(6) 0.059(5) 0.060(6) -0.003(5) 0.028(5) -0.008(5)

loop_
_atom_type_symbol
_atom_type_description
_atom_type_scat_dispersion_real
_atom_type_scat_dispersion_imag
_atom_type_scat_source
C C 0.0181 0.0091 'International Tables Vol C Tables 4.2.6.8 and 6.1.1.4'
H H 0.0000 0.0000 'International Tables Vol C Tables 4.2.6.8 and 6.1.1.4'
F F 0.0727 0.0534 'International Tables Vol C Tables 4.2.6.8 and 6.1.1.4'
N N 0.0311 0.0180 'International Tables Vol C Tables 4.2.6.8 and 6.1.1.4'
O O 0.0492 0.0322 'International Tables Vol C Tables 4.2.6.8 and 6.1.1.4'

loop_
_geom_angle_atom_site_label_1
_geom_angle_atom_site_label_2
_geom_angle_atom_site_label_3
_geom_angle
C14 O2 H2 109.5
C15 N2 C16 123.6(7)
C8 N1 C5 124.8(7)
C18 C19 C20 121.5(8)
C18 C19 C22 120.6(8)
C20 C19 C22 118.0(8)
O1 C8 N1 121.9(7)
O1 C8 C9 121.8(7)
N1 C8 C9 116.3(7)
C6 C5 C4 119.9(8)
C6 C5 N1 124.9(7)
C4 C5 N1 115.2(7)
O3 C15 N2 126.3(8)
O3 C15 C13 118.1(8)
N2 C15 C13 115.6(8)
C21 C16 C17 120.6(8)
C21 C16 N2 123.3(7)
C17 C16 N2 116.1(7)
C12 C13 C14 119.4(8)
C12 C13 C15 117.0(8)
C14 C13 C15 123.6(7)
C5 C4 C3 119.5(8)
C5 C4 H4 120.2
C3 C4 H4 120.2
C10 C9 C14 118.6(8)
C10 C9 C8 123.1(8)
C14 C9 C8 118.3(7)
C5 C6 C7 120.4(8)
C5 C6 H6 119.8
C7 C6 H6 119.8
C7 C2 C3 120.9(9)
C7 C2 C1 118.9(8)
C3 C2 C1 120.2(8)
C20 C21 C16 119.7(8)
C20 C21 H21 120.1
C16 C21 H21 120.1
C12 C11 C10 119.0(8)
C12 C11 H11 120.5
C10 C11 H11 120.5
C21 C20 C19 119.3(8)
C21 C20 H20 120.4
C19 C20 H20 120.4
C16 C17 C18 120.1(8)
C16 C17 H17 119.9
C18 C17 H17 119.9
C9 C10 C11 121.7(8)
C9 C10 H10 119.1
C11 C10 H10 119.1
F3 C1 F2 105.4(7)
F3 C1 F1 104.8(7)
F2 C1 F1 106.6(7)
F3 C1 C2 113.4(7)
F2 C1 C2 113.6(8)
F1 C1 C2 112.3(7)
O2 C14 C13 119.8(7)
O2 C14 C9 121.0(7)
C13 C14 C9 119.1(7)
C19 C18 C17 118.9(8)
C19 C18 H18 120.6
C17 C18 H18 120.6
C2 C7 C6 119.6(9)
C2 C7 H7 120.2
C6 C7 H7 120.2
F4 C22 F5 106.4(7)
F4 C22 F6 106.0(6)
F5 C22 F6 103.7(7)
F4 C22 C19 114.6(8)
F5 C22 C19 112.9(7)
F6 C22 C19 112.4(7)
C11 C12 C13 121.7(8)
C11 C12 H12 119.1
C13 C12 H12 119.1
C2 C3 C4 119.8(8)
C2 C3 H3 120.1
C4 C3 H3 120.1

loop_
_geom_bond_atom_site_label_1
_geom_bond_atom_site_label_2
_geom_bond_distance
F6 C22 1.363(9)
F5 C22 1.352(9)
F3 C1 1.334(9)
F2 C1 1.335(8)
F4 C22 1.320(9)
O2 C14 1.350(8)
O2 H2 0.8200
F1 C1 1.342(9)
O1 C8 1.253(8)
O3 C15 1.237(9)
N2 C15 1.359(10)
N2 C16 1.429(10)
N1 C8 1.391(9)
N1 C5 1.427(10)
C19 C18 1.388(11)
C19 C20 1.402(10)
C19 C22 1.485(11)
C8 C9 1.457(11)
C5 C6 1.380(10)
C5 C4 1.388(10)
C15 C13 1.511(11)
C16 C21 1.396(11)
C16 C17 1.396(10)
C13 C12 1.389(10)
C13 C14 1.411(10)
C4 C3 1.406(11)
C4 H4 0.9300
C9 C10 1.391(10)
C9 C14 1.430(10)
C6 C7 1.400(11)
C6 H6 0.9300
C2 C7 1.369(11)
C2 C3 1.378(11)
C2 C1 1.493(12)
C21 C20 1.391(10)
C21 H21 0.9300
C11 C12 1.381(11)
C11 C10 1.391(11)
C11 H11 0.9300
C20 H20 0.9300
C17 C18 1.396(10)
C17 H17 0.9300
C10 H10 0.9300
C18 H18 0.9300
C7 H7 0.9300
C12 H12 0.9300
C3 H3 0.9300
